data_4114747
loop_
_publ_author_name
'Brendan J. O'Keefe'
'Laurie E. Breyfogle'
'Marc A. Hillmyer'
'William B. Tolman'

_publ_section_title
;
 Mechanistic Comparison of Cyclic Ester Polymerizations by Novel
 Iron(III)-Alkoxide Complexes: Single vs Multiple Site Catalysis
;
_journal_name_full 'Journal of the American Chemical Society'
_journal_page_first 4384
_journal_page_last 4393
_journal_paper_doi 10.1021/ja012689t
_journal_volume 124
_journal_year 2002
_chemical_compound_source 'Laurie Breyfogle'
_chemical_formula_moiety 'C28 H51 Fe N4 O Si4'
_chemical_formula_sum 'C28 H51 Fe N4 O Si4'
_chemical_formula_weight 627.94
_chemical_name_common 01008
_chemical_name_systematic
; 
 ? 
;
_space_group_IT_number 61
_symmetry_cell_setting orthorhombic
_symmetry_space_group_name_Hall '-P 2ac 2ab'
_symmetry_space_group_name_H-M 'P b c a'
_atom_sites_solution_hydrogens geom
_atom_sites_solution_primary direct
_atom_sites_solution_secondary difmap
_audit_creation_method SHELXL-97
_cell_angle_alpha 90.00
_cell_angle_beta 90.00
_cell_angle_gamma 90.00
_cell_formula_units_Z 8
_cell_length_a 18.599(3)
_cell_length_b 18.661(3)
_cell_length_c 21.015(3)
_cell_measurement_reflns_used 1007
_cell_measurement_temperature 173(2)
_cell_measurement_theta_max 25.03
_cell_measurement_theta_min 1.82
_cell_volume 7294(2)
_computing_cell_refinement 'SAINT, Bruker'
_computing_data_collection 'SMART, Bruker'
_computing_data_reduction 'SAINT, Bruker'
_computing_molecular_graphics 'SHELXTL, Bruker'
_computing_structure_refinement 'SIR92, SHELXTL-V5.1'
_computing_structure_solution 'SHELXS-97 (Sheldrick, 1990)'
_diffrn_ambient_temperature 173(2)
_diffrn_measured_fraction_theta_full 0.999
_diffrn_measured_fraction_theta_max 0.999
_diffrn_measurement_device_type 'Siemens SMART Platform CCD'
_diffrn_measurement_method 'area detector, omega scans'
_diffrn_radiation_monochromator graphite
_diffrn_radiation_source 'fine-focus sealed tube'
_diffrn_radiation_type MoK\a
_diffrn_radiation_wavelength 0.71073
_diffrn_reflns_av_R_equivalents 0.1365
_diffrn_reflns_av_sigmaI/netI 0.0915
_diffrn_reflns_limit_h_max 22
_diffrn_reflns_limit_h_min -22
_diffrn_reflns_limit_k_max 22
_diffrn_reflns_limit_k_min -22
_diffrn_reflns_limit_l_max 24
_diffrn_reflns_limit_l_min -25
_diffrn_reflns_number 48712
_diffrn_reflns_theta_full 25.03
_diffrn_reflns_theta_max 25.03
_diffrn_reflns_theta_min 1.82
_exptl_absorpt_coefficient_mu 0.570
_exptl_absorpt_correction_T_max 0.8477
_exptl_absorpt_correction_T_min 0.7637
_exptl_absorpt_correction_type multi-scan
_exptl_absorpt_process_details 'SADABS, R. Blessing, 1995'
_exptl_crystal_colour red
_exptl_crystal_density_diffrn 1.144
_exptl_crystal_description 'triangular block'
_exptl_crystal_F_000 2696
_exptl_crystal_size_max 0.50
_exptl_crystal_size_mid 0.45
_exptl_crystal_size_min 0.30
_refine_diff_density_max 0.610
_refine_diff_density_min -0.259
_refine_diff_density_rms 0.059
_refine_ls_extinction_method none
_refine_ls_goodness_of_fit_ref 1.040
_refine_ls_hydrogen_treatment riding
_refine_ls_matrix_type full
_refine_ls_number_parameters 353
_refine_ls_number_reflns 6444
_refine_ls_number_restraints 0
_refine_ls_restrained_S_all 1.040
_refine_ls_R_factor_all 0.1387
_refine_ls_R_factor_gt 0.0717
_refine_ls_shift/su_max 0.002
_refine_ls_shift/su_mean 0.000
_refine_ls_structure_factor_coef Fsqd
_refine_ls_weighting_details 'calc w=1/[\s^2^(Fo^2^)+(0.0475P)^2^+4.9875P] where P=(Fo^2^+2Fc^2^)/3'
_refine_ls_weighting_scheme calc
_refine_ls_wR_factor_gt 0.1167
_refine_ls_wR_factor_ref 0.1344
_reflns_number_gt 3875
_reflns_number_total 6444
_reflns_threshold_expression >2sigma(I)
_cod_data_source_file ja012689t_1.cif
_cod_data_source_block 01008
_cod_original_cell_volume 7294.0(17)
_cod_database_code 4114747

loop_
_symmetry_equiv_pos_as_xyz
'x, y, z'
'-x+1/2, -y, z+1/2'
'x+1/2, -y+1/2, -z'
'-x, y+1/2, -z+1/2'
'-x, -y, -z'
'x-1/2, y, -z-1/2'
'-x-1/2, y-1/2, z'
'x, -y-1/2, z-1/2'

loop_
_atom_site_label
_atom_site_type_symbol
_atom_site_fract_x
_atom_site_fract_y
_atom_site_fract_z
_atom_site_U_iso_or_equiv
_atom_site_adp_type
_atom_site_occupancy
_atom_site_symmetry_multiplicity
_atom_site_calc_flag
_atom_site_refinement_flags
_atom_site_disorder_assembly
_atom_site_disorder_group
Fe1 Fe 0.78605(3) 0.12223(3) 0.68471(3) 0.03580(19) Uani 1 1 d . A .
Si1 Si 0.82752(7) 0.25044(8) 0.55946(6) 0.0413(3) Uani 1 1 d . A .
Si2 Si 0.61030(7) 0.06505(7) 0.63734(7) 0.0439(4) Uani 1 1 d . A .
Si3 Si 0.90782(7) 0.01218(7) 0.60358(6) 0.0388(3) Uani 1 1 d . A .
Si4 Si 0.75205(8) 0.02710(8) 0.83225(6) 0.0474(4) Uani 1 1 d . A .
O1 O 0.80670(18) 0.19836(16) 0.73417(14) 0.0496(9) Uani 1 1 d . . .
N1 N 0.7830(2) 0.18032(19) 0.59726(16) 0.0358(9) Uani 1 1 d . . .
N2 N 0.68945(18) 0.11496(19) 0.63584(17) 0.0361(9) Uani 1 1 d . . .
N3 N 0.85350(18) 0.03668(19) 0.66749(16) 0.0343(9) Uani 1 1 d . . .
N4 N 0.78284(19) 0.03947(19) 0.75456(16) 0.0379(9) Uani 1 1 d . . .
C1 C 0.7149(3) 0.1594(2) 0.5913(2) 0.0354(11) Uani 1 1 d . A .
C2 C 0.6694(2) 0.1864(3) 0.5373(2) 0.0414(12) Uani 1 1 d . . .
C3 C 0.6125(3) 0.2321(3) 0.5487(2) 0.0494(14) Uani 1 1 d . A .
H3 H 0.5995 0.2443 0.5910 0.059 Uiso 1 1 calc R . .
C4 C 0.5743(3) 0.2599(3) 0.4975(3) 0.0612(15) Uani 1 1 d . . .
H4 H 0.5357 0.2922 0.5047 0.073 Uiso 1 1 calc R A .
C5 C 0.5926(3) 0.2407(3) 0.4362(3) 0.0664(16) Uani 1 1 d . A .
H5 H 0.5667 0.2602 0.4013 0.080 Uiso 1 1 calc R . .
C6 C 0.6474(3) 0.1937(3) 0.4253(3) 0.0592(16) Uani 1 1 d . . .
H6 H 0.6588 0.1796 0.3831 0.071 Uiso 1 1 calc R A .
C7 C 0.6864(3) 0.1668(3) 0.4758(2) 0.0515(14) Uani 1 1 d . A .
H7 H 0.7250 0.1347 0.4681 0.062 Uiso 1 1 calc R . .
C8 C 0.8988(2) 0.2803(2) 0.6156(2) 0.0484(13) Uani 1 1 d . . .
H8A H 0.9307 0.2399 0.6254 0.073 Uiso 1 1 calc R A .
H8B H 0.8766 0.2977 0.6549 0.073 Uiso 1 1 calc R . .
H8C H 0.9268 0.3190 0.5961 0.073 Uiso 1 1 calc R . .
C9 C 0.7688(3) 0.3296(3) 0.5429(2) 0.0571(15) Uani 1 1 d . . .
H9A H 0.7305 0.3157 0.5134 0.086 Uiso 1 1 calc R A .
H9B H 0.7976 0.3680 0.5238 0.086 Uiso 1 1 calc R . .
H9C H 0.7475 0.3467 0.5827 0.086 Uiso 1 1 calc R . .
C10 C 0.8697(3) 0.2204(3) 0.4831(2) 0.0611(16) Uani 1 1 d . . .
H10A H 0.8320 0.2052 0.4534 0.092 Uiso 1 1 calc R A .
H10B H 0.9022 0.1802 0.4915 0.092 Uiso 1 1 calc R . .
H10C H 0.8969 0.2602 0.4644 0.092 Uiso 1 1 calc R . .
C11 C 0.5428(3) 0.1109(3) 0.6877(3) 0.084(2) Uani 1 1 d . . .
H11A H 0.5636 0.1206 0.7297 0.126 Uiso 1 1 calc R A .
H11B H 0.5004 0.0802 0.6924 0.126 Uiso 1 1 calc R . .
H11C H 0.5288 0.1562 0.6676 0.126 Uiso 1 1 calc R . .
C12 C 0.6329(3) -0.0233(3) 0.6728(3) 0.080(2) Uani 1 1 d . . .
H12A H 0.6688 -0.0474 0.6462 0.120 Uiso 1 1 calc R A .
H12B H 0.5894 -0.0528 0.6752 0.120 Uiso 1 1 calc R . .
H12C H 0.6525 -0.0163 0.7156 0.120 Uiso 1 1 calc R . .
C13 C 0.5702(3) 0.0475(3) 0.5580(3) 0.093(2) Uani 1 1 d . . .
H13A H 0.6055 0.0233 0.5309 0.139 Uiso 1 1 calc R A .
H13B H 0.5561 0.0931 0.5383 0.139 Uiso 1 1 calc R . .
H13C H 0.5277 0.0170 0.5628 0.139 Uiso 1 1 calc R . .
C14 C 0.8311(2) 0.0041(2) 0.7205(2) 0.0348(11) Uani 1 1 d . A .
C15 C 0.8581(2) -0.0690(2) 0.73820(19) 0.0320(11) Uani 1 1 d . . .
C16 C 0.8175(3) -0.1288(3) 0.7253(2) 0.0450(12) Uani 1 1 d . A .
H16 H 0.7709 -0.1236 0.7075 0.054 Uiso 1 1 calc R . .
C17 C 0.8439(3) -0.1965(3) 0.7380(2) 0.0526(14) Uani 1 1 d . . .
H17 H 0.8157 -0.2376 0.7287 0.063 Uiso 1 1 calc R A .
C18 C 0.9112(3) -0.2042(3) 0.7641(2) 0.0554(15) Uani 1 1 d . A .
H18 H 0.9298 -0.2507 0.7723 0.066 Uiso 1 1 calc R . .
C19 C 0.9513(3) -0.1451(3) 0.7783(2) 0.0531(14) Uani 1 1 d . . .
H19 H 0.9975 -0.1506 0.7971 0.064 Uiso 1 1 calc R A .
C20 C 0.9252(2) -0.0778(2) 0.7655(2) 0.0426(12) Uani 1 1 d . A .
H20 H 0.9535 -0.0370 0.7754 0.051 Uiso 1 1 calc R . .
C21 C 0.9536(3) -0.0768(3) 0.6096(3) 0.0668(17) Uani 1 1 d . . .
H21A H 0.9174 -0.1148 0.6132 0.100 Uiso 1 1 calc R A .
H21B H 0.9847 -0.0775 0.6472 0.100 Uiso 1 1 calc R . .
H21C H 0.9828 -0.0849 0.5714 0.100 Uiso 1 1 calc R . .
C22 C 0.8502(3) 0.0117(3) 0.5312(2) 0.0593(15) Uani 1 1 d . . .
H22A H 0.8133 -0.0254 0.5355 0.089 Uiso 1 1 calc R A .
H22B H 0.8799 0.0017 0.4938 0.089 Uiso 1 1 calc R . .
H22C H 0.8272 0.0586 0.5264 0.089 Uiso 1 1 calc R . .
C23 C 0.9783(2) 0.0815(3) 0.5965(2) 0.0547(14) Uani 1 1 d . . .
H23A H 1.0083 0.0811 0.6348 0.082 Uiso 1 1 calc R A .
H23B H 0.9557 0.1286 0.5917 0.082 Uiso 1 1 calc R . .
H23C H 1.0082 0.0714 0.5591 0.082 Uiso 1 1 calc R . .
C24 C 0.6906(3) 0.1035(3) 0.8483(3) 0.0749(18) Uani 1 1 d . . .
H24A H 0.6509 0.1027 0.8176 0.112 Uiso 1 1 calc R A .
H24B H 0.7171 0.1486 0.8441 0.112 Uiso 1 1 calc R . .
H24C H 0.6713 0.0994 0.8915 0.112 Uiso 1 1 calc R . .
C25 C 0.8275(3) 0.0279(3) 0.8903(2) 0.0654(16) Uani 1 1 d . . .
H25A H 0.8553 0.0722 0.8851 0.098 Uiso 1 1 calc R A .
H25B H 0.8588 -0.0135 0.8826 0.098 Uiso 1 1 calc R . .
H25C H 0.8083 0.0256 0.9336 0.098 Uiso 1 1 calc R . .
C26 C 0.7007(3) -0.0580(3) 0.8437(3) 0.0751(19) Uani 1 1 d . . .
H26A H 0.6608 -0.0598 0.8133 0.113 Uiso 1 1 calc R A .
H26B H 0.6818 -0.0598 0.8872 0.113 Uiso 1 1 calc R . .
H26C H 0.7327 -0.0990 0.8366 0.113 Uiso 1 1 calc R . .
C27A C 0.8740(18) 0.1977(9) 0.7716(14) 0.073(8) Uani 0.40(3) 1 d P A 1
H27A H 0.8700 0.1617 0.8061 0.087 Uiso 0.40(3) 1 calc PR A 1
H27B H 0.9145 0.1834 0.7437 0.087 Uiso 0.40(3) 1 calc PR A 1
C27B C 0.8327(11) 0.2161(8) 0.7952(6) 0.058(5) Uani 0.60(3) 1 d P A 2
H27C H 0.7921 0.2356 0.8203 0.069 Uiso 0.60(3) 1 calc PR A 2
H27D H 0.8484 0.1713 0.8162 0.069 Uiso 0.60(3) 1 calc PR A 2
C28 C 0.8883(4) 0.2642(4) 0.7979(3) 0.112(3) Uani 1 1 d . . .
H28A H 0.9339 0.2624 0.8211 0.168 Uiso 1 1 calc R A 1
H28B H 0.8494 0.2773 0.8272 0.168 Uiso 1 1 calc R A 1
H28C H 0.8916 0.3000 0.7639 0.168 Uiso 1 1 calc R A 1

loop_
_atom_site_aniso_label
_atom_site_aniso_U_11
_atom_site_aniso_U_22
_atom_site_aniso_U_33
_atom_site_aniso_U_23
_atom_site_aniso_U_13
_atom_site_aniso_U_12
Fe1 0.0340(4) 0.0358(4) 0.0376(4) 0.0014(3) -0.0003(3) 0.0040(3)
Si1 0.0457(8) 0.0411(8) 0.0372(8) 0.0054(7) -0.0025(7) -0.0038(7)
Si2 0.0363(7) 0.0386(8) 0.0566(9) -0.0085(7) -0.0013(7) -0.0039(7)
Si3 0.0417(8) 0.0374(8) 0.0374(8) 0.0017(6) 0.0083(6) 0.0036(6)
Si4 0.0552(9) 0.0475(9) 0.0394(8) 0.0013(7) 0.0115(7) 0.0039(7)
O1 0.064(2) 0.046(2) 0.039(2) 0.0007(17) -0.0179(17) -0.0113(17)
N1 0.035(2) 0.036(2) 0.037(2) -0.0026(18) -0.0029(19) 0.0018(19)
N2 0.037(2) 0.032(2) 0.040(2) -0.0017(19) -0.0007(18) -0.0002(18)
N3 0.036(2) 0.034(2) 0.033(2) 0.0033(18) 0.0043(17) 0.0044(18)
N4 0.042(2) 0.039(2) 0.033(2) 0.0051(18) 0.0076(19) 0.0039(19)
C1 0.042(3) 0.026(3) 0.037(3) -0.011(2) -0.002(2) 0.006(2)
C2 0.039(3) 0.043(3) 0.043(3) -0.005(2) -0.008(2) 0.002(2)
C3 0.046(3) 0.049(3) 0.054(3) -0.004(3) -0.008(3) 0.008(3)
C4 0.047(3) 0.061(4) 0.075(4) 0.004(3) -0.012(3) 0.013(3)
C5 0.061(4) 0.076(4) 0.062(4) 0.006(3) -0.025(3) 0.009(4)
C6 0.059(4) 0.070(4) 0.049(3) -0.004(3) -0.016(3) 0.010(3)
C7 0.052(3) 0.053(4) 0.050(3) -0.007(3) -0.012(3) 0.011(3)
C8 0.051(3) 0.043(3) 0.051(3) 0.002(3) -0.003(3) -0.007(3)
C9 0.061(4) 0.043(3) 0.068(4) 0.018(3) -0.007(3) -0.001(3)
C10 0.060(4) 0.074(4) 0.049(3) -0.004(3) 0.005(3) -0.017(3)
C11 0.057(4) 0.058(4) 0.136(6) -0.021(4) 0.032(4) -0.017(3)
C12 0.062(4) 0.045(3) 0.133(6) 0.007(4) -0.021(4) -0.012(3)
C13 0.092(5) 0.103(5) 0.083(5) -0.012(4) -0.028(4) -0.041(4)
C14 0.033(3) 0.036(3) 0.036(3) -0.003(2) -0.005(2) -0.004(2)
C15 0.041(3) 0.029(3) 0.026(3) 0.000(2) 0.005(2) -0.001(2)
C16 0.048(3) 0.040(3) 0.047(3) -0.003(3) -0.002(2) -0.006(3)
C17 0.071(4) 0.034(3) 0.053(4) -0.009(3) 0.008(3) -0.014(3)
C18 0.082(4) 0.037(3) 0.048(3) 0.005(3) 0.014(3) 0.011(3)
C19 0.055(3) 0.045(3) 0.060(4) 0.002(3) -0.008(3) 0.013(3)
C20 0.045(3) 0.035(3) 0.048(3) -0.001(2) -0.009(2) 0.002(2)
C21 0.085(4) 0.054(4) 0.061(4) 0.002(3) 0.032(3) 0.021(3)
C22 0.070(4) 0.064(4) 0.044(3) -0.010(3) 0.002(3) 0.000(3)
C23 0.044(3) 0.060(4) 0.059(4) -0.001(3) 0.013(3) -0.003(3)
C24 0.083(4) 0.078(4) 0.064(4) -0.003(3) 0.020(3) 0.033(4)
C25 0.081(4) 0.072(4) 0.043(3) 0.009(3) 0.000(3) 0.010(3)
C26 0.092(5) 0.078(4) 0.055(4) 0.004(3) 0.028(3) -0.022(4)
C27A 0.080(17) 0.048(11) 0.091(16) 0.004(10) -0.006(13) 0.018(10)
C27B 0.057(9) 0.058(8) 0.059(8) -0.014(6) -0.009(6) -0.019(7)
C28 0.148(7) 0.113(7) 0.076(5) 0.003(5) -0.035(5) -0.045(6)

loop_
_atom_type_symbol
_atom_type_description
_atom_type_scat_dispersion_real
_atom_type_scat_dispersion_imag
_atom_type_scat_source
C C 0.0033 0.0016 'International Tables Vol C Tables 4.2.6.8 and 6.1.1.4'
H H 0.0000 0.0000 'International Tables Vol C Tables 4.2.6.8 and 6.1.1.4'
N N 0.0061 0.0033 'International Tables Vol C Tables 4.2.6.8 and 6.1.1.4'
O O 0.0106 0.0060 'International Tables Vol C Tables 4.2.6.8 and 6.1.1.4'
Si Si 0.0817 0.0704 'International Tables Vol C Tables 4.2.6.8 and 6.1.1.4'
Fe Fe 0.3463 0.8444 'International Tables Vol C Tables 4.2.6.8 and 6.1.1.4'

loop_
_geom_angle_atom_site_label_1
_geom_angle_atom_site_label_2
_geom_angle_atom_site_label_3
_geom_angle
O1 Fe1 N3 125.58(15)
O1 Fe1 N2 121.47(14)
N3 Fe1 N2 112.92(14)
O1 Fe1 N4 100.37(14)
N3 Fe1 N4 64.97(13)
N2 Fe1 N4 105.62(14)
O1 Fe1 N1 95.85(14)
N3 Fe1 N1 104.96(14)
N2 Fe1 N1 65.42(14)
N4 Fe1 N1 163.78(14)
O1 Fe1 C1 110.59(14)
N3 Fe1 C1 113.87(14)
N2 Fe1 C1 32.81(14)
N4 Fe1 C1 137.44(15)
N1 Fe1 C1 32.65(13)
O1 Fe1 C14 117.06(14)
N3 Fe1 C14 32.65(13)
N2 Fe1 C14 112.65(14)
N4 Fe1 C14 32.33(13)
N1 Fe1 C14 136.28(15)
C1 Fe1 C14 132.35(14)
N1 Si1 C8 105.9(2)
N1 Si1 C9 113.7(2)
C8 Si1 C9 107.3(2)
N1 Si1 C10 111.4(2)
C8 Si1 C10 109.5(2)
C9 Si1 C10 108.7(2)
N2 Si2 C11 109.6(2)
N2 Si2 C13 114.7(2)
C11 Si2 C13 108.8(3)
N2 Si2 C12 106.9(2)
C11 Si2 C12 109.5(3)
C13 Si2 C12 107.2(3)
N3 Si3 C23 106.9(2)
N3 Si3 C22 107.3(2)
C23 Si3 C22 110.2(2)
N3 Si3 C21 116.4(2)
C23 Si3 C21 107.7(2)
C22 Si3 C21 108.2(3)
N4 Si4 C24 105.7(2)
N4 Si4 C25 111.4(2)
C24 Si4 C25 109.8(3)
N4 Si4 C26 113.6(2)
C24 Si4 C26 108.3(3)
C25 Si4 C26 108.0(3)
C27B O1 C27A 39.4(8)
C27B O1 Fe1 141.5(7)
C27A O1 Fe1 118.7(10)
C1 N1 Si1 129.1(3)
C1 N1 Fe1 87.5(3)
Si1 N1 Fe1 139.7(2)
C1 N2 Si2 130.0(3)
C1 N2 Fe1 90.0(3)
Si2 N2 Fe1 139.3(2)
C14 N3 Si3 134.8(3)
C14 N3 Fe1 90.9(3)
Si3 N3 Fe1 133.7(2)
C14 N4 Si4 131.5(3)
C14 N4 Fe1 88.3(3)
Si4 N4 Fe1 138.5(2)
N1 C1 N2 116.9(4)
N1 C1 C2 120.5(4)
N2 C1 C2 122.5(4)
N1 C1 Fe1 59.8(2)
N2 C1 Fe1 57.2(2)
C2 C1 Fe1 175.9(3)
C3 C2 C7 120.0(5)
C3 C2 C1 120.5(4)
C7 C2 C1 119.4(4)
C2 C3 C4 119.3(5)
C5 C4 C3 120.0(5)
C6 C5 C4 120.6(5)
C5 C6 C7 119.8(5)
C6 C7 C2 120.3(5)
N4 C14 N3 115.8(4)
N4 C14 C15 123.1(4)
N3 C14 C15 121.1(4)
N4 C14 Fe1 59.4(2)
N3 C14 Fe1 56.4(2)
C15 C14 Fe1 176.6(3)
C16 C15 C20 118.7(4)
C16 C15 C14 120.3(4)
C20 C15 C14 120.9(4)
C15 C16 C17 120.6(5)
C18 C17 C16 119.7(5)
C19 C18 C17 120.1(5)
C18 C19 C20 120.2(5)
C19 C20 C15 120.6(5)
C28 C27A O1 111.5(16)
C28 C27B O1 116.7(10)
C27B C28 C27A 41.5(9)

loop_
_geom_bond_atom_site_label_1
_geom_bond_atom_site_label_2
_geom_bond_distance
Fe1 O1 1.802(3)
Fe1 N3 2.062(3)
Fe1 N2 2.074(3)
Fe1 N4 2.132(3)
Fe1 N1 2.134(3)
Fe1 C1 2.466(4)
Fe1 C14 2.475(5)
Si1 N1 1.740(4)
Si1 C8 1.861(5)
Si1 C9 1.870(5)
Si1 C10 1.872(5)
Si2 N2 1.742(4)
Si2 C11 1.851(5)
Si2 C13 1.857(6)
Si2 C12 1.857(5)
Si3 N3 1.742(4)
Si3 C23 1.847(5)
Si3 C22 1.860(5)
Si3 C21 1.871(5)
Si4 N4 1.746(4)
Si4 C24 1.858(5)
Si4 C25 1.860(5)
Si4 C26 1.869(5)
O1 C27B 1.409(11)
O1 C27A 1.48(2)
N1 C1 1.332(5)
N2 C1 1.337(5)
N3 C14 1.335(5)
N4 C14 1.324(5)
C1 C2 1.503(6)
C2 C3 1.380(6)
C2 C7 1.380(6)
C3 C4 1.390(7)
C4 C5 1.379(7)
C5 C6 1.364(7)
C6 C7 1.379(6)
C14 C15 1.502(6)
C15 C16 1.374(6)
C15 C20 1.383(6)
C16 C17 1.381(6)
C17 C18 1.375(7)
C18 C19 1.363(7)
C19 C20 1.373(6)
C27A C28 1.384(19)
C27B C28 1.371(12)

loop_
_geom_torsion_atom_site_label_1
_geom_torsion_atom_site_label_2
_geom_torsion_atom_site_label_3
_geom_torsion_atom_site_label_4
_geom_torsion
N3 Fe1 O1 C27B -50.4(14)
N2 Fe1 O1 C27B 131.8(14)
N4 Fe1 O1 C27B 16.2(14)
N1 Fe1 O1 C27B -163.5(14)
C1 Fe1 O1 C27B 166.5(14)
C14 Fe1 O1 C27B -13.2(14)
N3 Fe1 O1 C27A -6.9(16)
N2 Fe1 O1 C27A 175.3(15)
N4 Fe1 O1 C27A 59.7(15)
N1 Fe1 O1 C27A -120.0(15)
C1 Fe1 O1 C27A -150.0(15)
C14 Fe1 O1 C27A 30.3(16)
C8 Si1 N1 C1 150.9(4)
C9 Si1 N1 C1 33.3(4)
C10 Si1 N1 C1 -90.0(4)
C8 Si1 N1 Fe1 0.4(4)
C9 Si1 N1 Fe1 -117.2(3)
C10 Si1 N1 Fe1 119.5(3)
O1 Fe1 N1 C1 -119.7(2)
N3 Fe1 N1 C1 111.1(2)
N2 Fe1 N1 C1 2.3(2)
N4 Fe1 N1 C1 61.5(6)
C14 Fe1 N1 C1 100.1(3)
O1 Fe1 N1 Si1 37.8(3)
N3 Fe1 N1 Si1 -91.5(3)
N2 Fe1 N1 Si1 159.8(4)
N4 Fe1 N1 Si1 -141.0(4)
C1 Fe1 N1 Si1 157.5(5)
C14 Fe1 N1 Si1 -102.5(3)
C11 Si2 N2 C1 -100.9(4)
C13 Si2 N2 C1 21.8(5)
C12 Si2 N2 C1 140.4(4)
C11 Si2 N2 Fe1 91.8(4)
C13 Si2 N2 Fe1 -145.5(3)
C12 Si2 N2 Fe1 -26.9(4)
O1 Fe1 N2 C1 79.1(3)
N3 Fe1 N2 C1 -98.9(3)
N4 Fe1 N2 C1 -167.9(2)
N1 Fe1 N2 C1 -2.3(2)
C14 Fe1 N2 C1 -134.4(2)
O1 Fe1 N2 Si2 -110.6(3)
N3 Fe1 N2 Si2 71.4(3)
N4 Fe1 N2 Si2 2.4(3)
N1 Fe1 N2 Si2 168.0(3)
C1 Fe1 N2 Si2 170.3(5)
C14 Fe1 N2 Si2 35.9(3)
C23 Si3 N3 C14 -126.5(4)
C22 Si3 N3 C14 115.3(4)
C21 Si3 N3 C14 -6.1(5)
C23 Si3 N3 Fe1 64.6(3)
C22 Si3 N3 Fe1 -53.6(3)
C21 Si3 N3 Fe1 -175.1(3)
O1 Fe1 N3 C14 85.4(3)
N2 Fe1 N3 C14 -96.6(3)
N4 Fe1 N3 C14 0.6(2)
N1 Fe1 N3 C14 -165.8(2)
C1 Fe1 N3 C14 -132.4(3)
O1 Fe1 N3 Si3 -102.4(3)
N2 Fe1 N3 Si3 75.6(3)
N4 Fe1 N3 Si3 172.8(3)
N1 Fe1 N3 Si3 6.3(3)
C1 Fe1 N3 Si3 39.7(3)
C14 Fe1 N3 Si3 172.2(4)
C24 Si4 N4 C14 174.9(4)
C25 Si4 N4 C14 55.6(5)
C26 Si4 N4 C14 -66.6(5)
C24 Si4 N4 Fe1 15.0(4)
C25 Si4 N4 Fe1 -104.2(3)
C26 Si4 N4 Fe1 133.6(3)
O1 Fe1 N4 C14 -125.2(3)
N3 Fe1 N4 C14 -0.6(2)
N2 Fe1 N4 C14 107.8(3)
N1 Fe1 N4 C14 53.6(6)
C1 Fe1 N4 C14 98.1(3)
O1 Fe1 N4 Si4 39.8(3)
N3 Fe1 N4 Si4 164.4(4)
N2 Fe1 N4 Si4 -87.2(3)
N1 Fe1 N4 Si4 -141.4(4)
C1 Fe1 N4 Si4 -96.9(3)
C14 Fe1 N4 Si4 165.0(5)
Si1 N1 C1 N2 -165.1(3)
Fe1 N1 C1 N2 -3.7(4)
Si1 N1 C1 C2 13.9(6)
Fe1 N1 C1 C2 175.3(4)
Si1 N1 C1 Fe1 -161.4(4)
Si2 N2 C1 N1 -167.9(3)
Fe1 N2 C1 N1 3.8(4)
Si2 N2 C1 C2 13.1(6)
Fe1 N2 C1 C2 -175.1(4)
Si2 N2 C1 Fe1 -171.7(4)
O1 Fe1 C1 N1 67.4(3)
N3 Fe1 C1 N1 -80.4(3)
N2 Fe1 C1 N1 -176.1(4)
N4 Fe1 C1 N1 -158.7(2)
C14 Fe1 C1 N1 -113.0(3)
O1 Fe1 C1 N2 -116.5(3)
N3 Fe1 C1 N2 95.7(3)
N4 Fe1 C1 N2 17.4(3)
N1 Fe1 C1 N2 176.1(4)
C14 Fe1 C1 N2 63.1(3)
O1 Fe1 C1 C2 -29(5)
N3 Fe1 C1 C2 -176(5)
N2 Fe1 C1 C2 88(5)
N4 Fe1 C1 C2 105(5)
N1 Fe1 C1 C2 -96(5)
C14 Fe1 C1 C2 151(5)
N1 C1 C2 C3 -111.8(5)
N2 C1 C2 C3 67.1(6)
Fe1 C1 C2 C3 -18(5)
N1 C1 C2 C7 66.3(6)
N2 C1 C2 C7 -114.8(5)
Fe1 C1 C2 C7 160(5)
C7 C2 C3 C4 -2.3(8)
C1 C2 C3 C4 175.8(5)
C2 C3 C4 C5 1.3(8)
C3 C4 C5 C6 0.7(9)
C4 C5 C6 C7 -1.8(9)
C5 C6 C7 C2 0.9(8)
C3 C2 C7 C6 1.2(8)
C1 C2 C7 C6 -176.9(5)
Si4 N4 C14 N3 -165.9(3)
Fe1 N4 C14 N3 0.9(4)
Si4 N4 C14 C15 15.9(6)
Fe1 N4 C14 C15 -177.4(4)
Si4 N4 C14 Fe1 -166.8(4)
Si3 N3 C14 N4 -173.0(3)
Fe1 N3 C14 N4 -0.9(4)
Si3 N3 C14 C15 5.3(6)
Fe1 N3 C14 C15 177.4(3)
Si3 N3 C14 Fe1 -172.0(4)
O1 Fe1 C14 N4 64.6(3)
N3 Fe1 C14 N4 179.0(4)
N2 Fe1 C14 N4 -83.5(3)
N1 Fe1 C14 N4 -161.0(2)
C1 Fe1 C14 N4 -115.1(3)
O1 Fe1 C14 N3 -114.4(3)
N2 Fe1 C14 N3 97.5(3)
N4 Fe1 C14 N3 -179.0(4)
N1 Fe1 C14 N3 20.0(3)
C1 Fe1 C14 N3 65.9(3)
O1 Fe1 C14 C15 -157(5)
N3 Fe1 C14 C15 -42(5)
N2 Fe1 C14 C15 55(5)
N4 Fe1 C14 C15 139(5)
N1 Fe1 C14 C15 -22(5)
C1 Fe1 C14 C15 24(5)
N4 C14 C15 C16 79.1(6)
N3 C14 C15 C16 -99.0(5)
Fe1 C14 C15 C16 -58(5)
N4 C14 C15 C20 -103.3(5)
N3 C14 C15 C20 78.5(5)
Fe1 C14 C15 C20 119(5)
C20 C15 C16 C17 -1.5(7)
C14 C15 C16 C17 176.1(4)
C15 C16 C17 C18 0.4(7)
C16 C17 C18 C19 0.9(8)
C17 C18 C19 C20 -1.2(8)
C18 C19 C20 C15 0.1(8)
C16 C15 C20 C19 1.2(7)
C14 C15 C20 C19 -176.3(4)
C27B O1 C27A C28 -53.0(17)
Fe1 O1 C27A C28 169.4(15)
C27A O1 C27B C28 57.2(14)
Fe1 O1 C27B C28 128.9(9)
O1 C27B C28 C27A -59.4(15)
O1 C27A C28 C27B 51.9(17)
